data_7025552
loop_
_publ_author_name
'Fegler, Waldemar'
'Spaniol, Thomas P.'
'Okuda, Jun'

_publ_section_title
;
 Trimethylsilylmethyl complexes of the rare-earth metals with sterically
 hindered N-heterocyclic carbene ligands: adduct formation and C-H bond
 activation.
;
_journal_issue 29
_journal_name_full 'Dalton transactions (Cambridge, England : 2003)'
_journal_page_first 6774
_journal_page_last 6779
_journal_paper_doi 10.1039/c001699c
_journal_volume 39
_journal_year 2010
_chemical_formula_moiety 'C39 H69 N2 Si3 Y'
_chemical_formula_sum 'C39 H69 N2 Si3 Y'
_chemical_formula_weight 739.14
_chemical_name_systematic
;
?
;
_space_group_IT_number 14
_symmetry_cell_setting monoclinic
_symmetry_space_group_name_Hall '-P 2yn'
_symmetry_space_group_name_H-M 'P 1 21/n 1'
_atom_sites_solution_hydrogens geom
_atom_sites_solution_primary direct
_atom_sites_solution_secondary difmap
_audit_creation_method SHELXL-97
_cell_angle_alpha 90.00
_cell_angle_beta 91.7906(9)
_cell_angle_gamma 90.00
_cell_formula_units_Z 4
_cell_length_a 12.6036(6)
_cell_length_b 18.8246(10)
_cell_length_c 19.2411(10)
_cell_measurement_reflns_used 8270
_cell_measurement_temperature 130(2)
_cell_measurement_theta_max 24.78
_cell_measurement_theta_min 2.16
_cell_volume 4562.9(4)
_computing_cell_refinement 'Bruker SMART (2001)'
_computing_data_collection 'Bruker SMART (2001)'
_computing_data_reduction 'Bruker SAINT+ (1999)'
_computing_molecular_graphics 'Ortep-3 for Windows (Farrugia, 1997)'
_computing_structure_refinement 'SHELXL-97 (Sheldrick, 1997)'
_computing_structure_solution 'SIR 97 (Altomare et al, 1997)'
_diffrn_ambient_temperature 130(2)
_diffrn_measured_fraction_theta_full 1.000
_diffrn_measured_fraction_theta_max 0.964
_diffrn_measurement_device_type 'CCD area detector'
_diffrn_measurement_method 'phi and omega scans'
_diffrn_radiation_monochromator graphite
_diffrn_radiation_source 'fine-focus sealed tube'
_diffrn_radiation_type MoK\a
_diffrn_radiation_wavelength 0.71073
_diffrn_reflns_av_R_equivalents 0.0593
_diffrn_reflns_av_sigmaI/netI 0.1017
_diffrn_reflns_limit_h_max 17
_diffrn_reflns_limit_h_min -17
_diffrn_reflns_limit_k_max 26
_diffrn_reflns_limit_k_min -25
_diffrn_reflns_limit_l_max 26
_diffrn_reflns_limit_l_min -27
_diffrn_reflns_number 52617
_diffrn_reflns_theta_full 25.00
_diffrn_reflns_theta_max 30.35
_diffrn_reflns_theta_min 1.51
_exptl_absorpt_coefficient_mu 1.382
_exptl_absorpt_correction_T_max 0.8196
_exptl_absorpt_correction_T_min 0.7696
_exptl_absorpt_correction_type multi-scan
_exptl_absorpt_process_details 'Platon Mulabs'
_exptl_crystal_colour colourless
_exptl_crystal_density_diffrn 1.076
_exptl_crystal_density_method 'not measured'
_exptl_crystal_description block
_exptl_crystal_F_000 1592
_exptl_crystal_size_max 0.20
_exptl_crystal_size_mid 0.17
_exptl_crystal_size_min 0.15
_refine_diff_density_max 0.768
_refine_diff_density_min -0.494
_refine_diff_density_rms 0.061
_refine_ls_extinction_method none
_refine_ls_goodness_of_fit_ref 0.884
_refine_ls_hydrogen_treatment constr
_refine_ls_matrix_type full
_refine_ls_number_parameters 423
_refine_ls_number_reflns 13230
_refine_ls_number_restraints 0
_refine_ls_restrained_S_all 0.884
_refine_ls_R_factor_all 0.0866
_refine_ls_R_factor_gt 0.0417
_refine_ls_shift/su_max 0.001
_refine_ls_shift/su_mean 0.000
_refine_ls_structure_factor_coef Fsqd
_refine_ls_weighting_details 'calc w=1/[\s^2^(Fo^2^)+(0.0414P)^2^+0.0000P] where P=(Fo^2^+2Fc^2^)/3'
_refine_ls_weighting_scheme calc
_refine_ls_wR_factor_gt 0.0912
_refine_ls_wR_factor_ref 0.0969
_reflns_number_gt 7342
_reflns_number_total 13230
_reflns_threshold_expression >2sigma(I)
_cod_data_source_file c001699c.txt
_cod_data_source_block 3a
_cod_original_sg_symbol_H-M 'P 21/n'
_cod_database_code 7025552

loop_
_symmetry_equiv_pos_as_xyz
'x, y, z'
'-x+1/2, y+1/2, -z+1/2'
'-x, -y, -z'
'x-1/2, -y-1/2, z-1/2'

loop_
_atom_site_label
_atom_site_type_symbol
_atom_site_fract_x
_atom_site_fract_y
_atom_site_fract_z
_atom_site_U_iso_or_equiv
_atom_site_adp_type
_atom_site_occupancy
_atom_site_symmetry_multiplicity
_atom_site_calc_flag
_atom_site_refinement_flags
Y1 Y 0.408050(16) 0.130350(11) 0.751392(11) 0.02559(6) Uani 1 1 d .
Si1 Si 0.14184(5) 0.12083(4) 0.66730(3) 0.03374(16) Uani 1 1 d .
Si2 Si 0.28452(6) 0.13048(4) 0.93319(4) 0.04384(19) Uani 1 1 d .
Si3 Si 0.43124(5) -0.07362(3) 0.73495(3) 0.02902(15) Uani 1 1 d .
N1 N 0.62172(13) 0.21556(8) 0.66933(8) 0.0217(4) Uani 1 1 d .
N2 N 0.66046(13) 0.21551(9) 0.77804(8) 0.0235(4) Uani 1 1 d .
C1 C 0.58019(15) 0.19821(10) 0.73198(10) 0.0211(5) Uani 1 1 d .
C2 C 0.72300(17) 0.24273(11) 0.67708(11) 0.0303(5) Uani 1 1 d .
H2 H 0.7669 0.2585 0.6409 0.036 Uiso 1 1 calc R
C3 C 0.74773(17) 0.24264(11) 0.74514(11) 0.0310(5) Uani 1 1 d .
H3 H 0.8125 0.2582 0.7667 0.037 Uiso 1 1 calc R
C4 C 0.56015(15) 0.21182(11) 0.60445(10) 0.0221(5) Uani 1 1 d .
C5 C 0.48791(17) 0.26661(11) 0.58980(11) 0.0277(5) Uani 1 1 d .
C6 C 0.42541(18) 0.26049(12) 0.52961(12) 0.0359(6) Uani 1 1 d .
H6 H 0.3746 0.2963 0.5185 0.043 Uiso 1 1 calc R
C7 C 0.43554(19) 0.20353(13) 0.48578(12) 0.0394(6) Uani 1 1 d .
H7 H 0.3909 0.1999 0.4452 0.047 Uiso 1 1 calc R
C8 C 0.51006(19) 0.15150(12) 0.50013(12) 0.0357(6) Uani 1 1 d .
H8 H 0.5173 0.1131 0.4686 0.043 Uiso 1 1 calc R
C9 C 0.57497(17) 0.15430(11) 0.56018(11) 0.0269(5) Uani 1 1 d .
C10 C 0.4798(2) 0.33215(13) 0.63610(13) 0.0440(7) Uani 1 1 d .
H10 H 0.5167 0.3214 0.6817 0.053 Uiso 1 1 calc R
C11 C 0.3697(3) 0.35456(16) 0.6501(2) 0.1019(15) Uani 1 1 d .
H11A H 0.3711 0.3905 0.6870 0.153 Uiso 1 1 calc R
H11B H 0.3287 0.3133 0.6649 0.153 Uiso 1 1 calc R
H11C H 0.3368 0.3747 0.6077 0.153 Uiso 1 1 calc R
C12 C 0.5337(3) 0.3946(2) 0.6045(3) 0.162(3) Uani 1 1 d .
H12A H 0.4924 0.4106 0.5634 0.244 Uiso 1 1 calc R
H12B H 0.6051 0.3808 0.5908 0.244 Uiso 1 1 calc R
H12C H 0.5388 0.4333 0.6385 0.244 Uiso 1 1 calc R
C13 C 0.66126(18) 0.09910(11) 0.57356(11) 0.0323(5) Uani 1 1 d .
H13 H 0.6787 0.0983 0.6246 0.039 Uiso 1 1 calc R
C14 C 0.76218(18) 0.11993(13) 0.53560(13) 0.0452(7) Uani 1 1 d .
H14A H 0.7465 0.1218 0.4854 0.068 Uiso 1 1 calc R
H14B H 0.8178 0.0846 0.5453 0.068 Uiso 1 1 calc R
H14C H 0.7866 0.1667 0.5519 0.068 Uiso 1 1 calc R
C15 C 0.6280(2) 0.02369(12) 0.55128(13) 0.0434(6) Uani 1 1 d .
H15A H 0.5604 0.0116 0.5721 0.065 Uiso 1 1 calc R
H15B H 0.6826 -0.0103 0.5670 0.065 Uiso 1 1 calc R
H15C H 0.6198 0.0217 0.5005 0.065 Uiso 1 1 calc R
C16 C 0.65432(16) 0.20892(11) 0.85299(10) 0.0250(5) Uani 1 1 d .
C17 C 0.60971(17) 0.26512(12) 0.88954(11) 0.0304(5) Uani 1 1 d .
C18 C 0.60413(18) 0.25689(13) 0.96124(12) 0.0399(6) Uani 1 1 d .
H18 H 0.5746 0.2939 0.9881 0.048 Uiso 1 1 calc R
C19 C 0.64018(19) 0.19666(15) 0.99389(12) 0.0438(7) Uani 1 1 d .
H19 H 0.6345 0.1921 1.0428 0.053 Uiso 1 1 calc R
C20 C 0.68469(19) 0.14255(13) 0.95649(12) 0.0397(6) Uani 1 1 d .
H20 H 0.7096 0.1011 0.9800 0.048 Uiso 1 1 calc R
C21 C 0.69382(17) 0.14754(12) 0.88449(11) 0.0299(5) Uani 1 1 d .
C22 C 0.56956(19) 0.33252(12) 0.85388(13) 0.0402(6) Uani 1 1 d .
H22 H 0.5631 0.3232 0.8028 0.048 Uiso 1 1 calc R
C23 C 0.6465(2) 0.39315(15) 0.86570(16) 0.0662(9) Uani 1 1 d .
H23A H 0.6508 0.4050 0.9153 0.099 Uiso 1 1 calc R
H23B H 0.6218 0.4347 0.8392 0.099 Uiso 1 1 calc R
H23C H 0.7169 0.3791 0.8503 0.099 Uiso 1 1 calc R
C24 C 0.4618(2) 0.35426(17) 0.8787(2) 0.1037(15) Uani 1 1 d .
H24A H 0.4656 0.3611 0.9292 0.156 Uiso 1 1 calc R
H24B H 0.4100 0.3170 0.8670 0.156 Uiso 1 1 calc R
H24C H 0.4400 0.3987 0.8560 0.156 Uiso 1 1 calc R
C25 C 0.74784(19) 0.08937(12) 0.84395(13) 0.0413(6) Uani 1 1 d .
H25 H 0.7340 0.0989 0.7933 0.050 Uiso 1 1 calc R
C26 C 0.7047(2) 0.01584(13) 0.85966(15) 0.0584(8) Uani 1 1 d .
H26A H 0.7229 0.0033 0.9080 0.088 Uiso 1 1 calc R
H26B H 0.7359 -0.0190 0.8284 0.088 Uiso 1 1 calc R
H26C H 0.6273 0.0158 0.8527 0.088 Uiso 1 1 calc R
C27 C 0.8684(2) 0.09188(17) 0.85768(19) 0.0802(11) Uani 1 1 d .
H27A H 0.8953 0.1389 0.8453 0.120 Uiso 1 1 calc R
H27B H 0.9026 0.0556 0.8295 0.120 Uiso 1 1 calc R
H27C H 0.8844 0.0827 0.9070 0.120 Uiso 1 1 calc R
C28 C 0.25608(19) 0.17674(13) 0.69236(13) 0.0452(7) Uani 1 1 d .
H28A H 0.2288 0.2155 0.7216 0.054 Uiso 1 1 calc R
H28B H 0.2808 0.1992 0.6492 0.054 Uiso 1 1 calc R
C29 C 0.0160(2) 0.17208(16) 0.65344(15) 0.0596(8) Uani 1 1 d .
H29A H -0.0023 0.1957 0.6969 0.089 Uiso 1 1 calc R
H29B H -0.0413 0.1396 0.6390 0.089 Uiso 1 1 calc R
H29C H 0.0256 0.2079 0.6172 0.089 Uiso 1 1 calc R
C30 C 0.1683(3) 0.07067(15) 0.58653(14) 0.0679(9) Uani 1 1 d .
H30A H 0.1920 0.1036 0.5507 0.102 Uiso 1 1 calc R
H30B H 0.1032 0.0468 0.5701 0.102 Uiso 1 1 calc R
H30C H 0.2237 0.0352 0.5962 0.102 Uiso 1 1 calc R
C31 C 0.1152(2) 0.05548(14) 0.73813(12) 0.0464(7) Uani 1 1 d .
H31A H 0.1789 0.0268 0.7477 0.070 Uiso 1 1 calc R
H31B H 0.0564 0.0243 0.7234 0.070 Uiso 1 1 calc R
H31C H 0.0964 0.0811 0.7803 0.070 Uiso 1 1 calc R
C32 C 0.3898(2) 0.12931(15) 0.87283(13) 0.0529(7) Uani 1 1 d .
H32A H 0.4309 0.0867 0.8873 0.064 Uiso 1 1 calc R
H32B H 0.4342 0.1701 0.8883 0.064 Uiso 1 1 calc R
C33 C 0.1830(3) 0.20153(15) 0.90697(19) 0.0866(11) Uani 1 1 d .
H33A H 0.2179 0.2480 0.9060 0.130 Uiso 1 1 calc R
H33B H 0.1264 0.2025 0.9407 0.130 Uiso 1 1 calc R
H33C H 0.1526 0.1906 0.8607 0.130 Uiso 1 1 calc R
C34 C 0.3269(3) 0.15425(16) 1.02420(14) 0.0758(11) Uani 1 1 d .
H34A H 0.3771 0.1186 1.0424 0.114 Uiso 1 1 calc R
H34B H 0.2646 0.1556 1.0534 0.114 Uiso 1 1 calc R
H34C H 0.3611 0.2010 1.0245 0.114 Uiso 1 1 calc R
C35 C 0.2092(2) 0.04549(13) 0.93569(13) 0.0469(7) Uani 1 1 d .
H35A H 0.1813 0.0341 0.8889 0.070 Uiso 1 1 calc R
H35B H 0.1502 0.0504 0.9673 0.070 Uiso 1 1 calc R
H35C H 0.2565 0.0073 0.9522 0.070 Uiso 1 1 calc R
C36 C 0.4590(2) 0.01847(12) 0.71049(13) 0.0428(6) Uani 1 1 d .
H36A H 0.4384 0.0201 0.6604 0.051 Uiso 1 1 calc R
H36B H 0.5375 0.0208 0.7122 0.051 Uiso 1 1 calc R
C37 C 0.5411(2) -0.13652(13) 0.71454(15) 0.0557(8) Uani 1 1 d .
H37A H 0.5608 -0.1302 0.6661 0.083 Uiso 1 1 calc R
H37B H 0.5172 -0.1855 0.7215 0.083 Uiso 1 1 calc R
H37C H 0.6028 -0.1268 0.7453 0.083 Uiso 1 1 calc R
C38 C 0.4080(2) -0.08435(15) 0.82963(13) 0.0540(7) Uani 1 1 d .
H38A H 0.4707 -0.0680 0.8565 0.081 Uiso 1 1 calc R
H38B H 0.3950 -0.1345 0.8399 0.081 Uiso 1 1 calc R
H38C H 0.3462 -0.0561 0.8422 0.081 Uiso 1 1 calc R
C39 C 0.3099(2) -0.10613(14) 0.68615(14) 0.0542(7) Uani 1 1 d .
H39A H 0.2501 -0.0745 0.6952 0.081 Uiso 1 1 calc R
H39B H 0.2930 -0.1543 0.7015 0.081 Uiso 1 1 calc R
H39C H 0.3231 -0.1065 0.6362 0.081 Uiso 1 1 calc R

loop_
_atom_site_aniso_label
_atom_site_aniso_U_11
_atom_site_aniso_U_22
_atom_site_aniso_U_33
_atom_site_aniso_U_23
_atom_site_aniso_U_13
_atom_site_aniso_U_12
Y1 0.02162(11) 0.02689(11) 0.02850(12) 0.00017(10) 0.00467(8) -0.00444(10)
Si1 0.0275(3) 0.0397(4) 0.0339(4) 0.0052(3) -0.0005(3) 0.0024(3)
Si2 0.0587(5) 0.0375(4) 0.0364(4) -0.0083(3) 0.0185(3) -0.0184(4)
Si3 0.0289(4) 0.0263(3) 0.0319(4) -0.0009(3) 0.0025(3) 0.0033(3)
N1 0.0209(9) 0.0223(9) 0.0220(9) 0.0013(7) 0.0018(7) -0.0004(7)
N2 0.0229(10) 0.0247(9) 0.0231(9) 0.0002(7) 0.0009(8) -0.0047(8)
C1 0.0240(11) 0.0190(11) 0.0201(11) 0.0001(8) -0.0002(9) 0.0014(9)
C2 0.0262(12) 0.0351(13) 0.0299(13) 0.0049(10) 0.0060(10) -0.0095(10)
C3 0.0233(12) 0.0361(13) 0.0337(13) 0.0028(11) 0.0009(10) -0.0120(10)
C4 0.0195(11) 0.0266(11) 0.0204(11) 0.0050(9) 0.0035(9) -0.0039(9)
C5 0.0262(12) 0.0304(12) 0.0269(12) 0.0036(10) 0.0070(10) 0.0028(10)
C6 0.0314(13) 0.0426(15) 0.0336(13) 0.0054(11) -0.0012(11) 0.0092(11)
C7 0.0378(14) 0.0486(16) 0.0310(13) 0.0003(12) -0.0102(11) 0.0005(12)
C8 0.0427(15) 0.0339(13) 0.0302(13) -0.0044(10) -0.0039(11) 0.0026(11)
C9 0.0302(12) 0.0265(12) 0.0241(12) 0.0023(9) 0.0009(10) 0.0013(10)
C10 0.0498(16) 0.0426(16) 0.0390(15) -0.0065(12) -0.0062(12) 0.0226(13)
C11 0.082(3) 0.050(2) 0.178(4) -0.051(2) 0.078(3) -0.0173(18)
C12 0.132(4) 0.085(3) 0.279(6) -0.112(4) 0.138(4) -0.073(3)
C13 0.0401(14) 0.0301(12) 0.0264(12) -0.0024(10) -0.0039(10) 0.0069(11)
C14 0.0341(14) 0.0477(17) 0.0534(17) -0.0038(13) -0.0045(12) 0.0070(12)
C15 0.0543(17) 0.0331(14) 0.0428(15) -0.0049(12) 0.0039(13) 0.0071(13)
C16 0.0209(11) 0.0318(12) 0.0220(11) 0.0002(9) -0.0027(9) -0.0063(10)
C17 0.0256(12) 0.0378(14) 0.0276(12) -0.0063(10) -0.0046(10) -0.0024(10)
C18 0.0376(14) 0.0525(16) 0.0291(13) -0.0110(12) -0.0040(11) -0.0004(12)
C19 0.0398(15) 0.0700(19) 0.0215(13) 0.0004(13) -0.0011(11) -0.0069(14)
C20 0.0369(14) 0.0487(16) 0.0329(14) 0.0126(12) -0.0084(11) -0.0036(12)
C21 0.0224(11) 0.0374(14) 0.0298(13) 0.0051(10) -0.0019(10) -0.0038(10)
C22 0.0471(16) 0.0348(14) 0.0381(14) -0.0090(11) -0.0088(12) 0.0058(12)
C23 0.064(2) 0.0525(18) 0.083(2) 0.0151(17) 0.0007(18) -0.0132(16)
C24 0.0382(18) 0.067(2) 0.206(5) 0.046(3) 0.013(2) 0.0157(17)
C25 0.0457(16) 0.0340(14) 0.0442(15) 0.0051(12) 0.0008(12) 0.0097(12)
C26 0.066(2) 0.0383(16) 0.070(2) -0.0014(14) -0.0039(16) -0.0009(15)
C27 0.0389(18) 0.063(2) 0.139(3) -0.016(2) 0.0152(19) 0.0078(16)
C28 0.0381(15) 0.0440(15) 0.0538(17) 0.0089(13) 0.0046(13) -0.0011(12)
C29 0.0448(17) 0.074(2) 0.060(2) 0.0016(16) -0.0005(15) 0.0159(16)
C30 0.095(3) 0.067(2) 0.0412(17) -0.0003(15) 0.0044(16) 0.0195(19)
C31 0.0533(17) 0.0454(16) 0.0407(16) -0.0009(12) 0.0073(13) -0.0108(13)
C32 0.0572(18) 0.0617(18) 0.0407(15) -0.0136(14) 0.0146(13) -0.0235(15)
C33 0.086(3) 0.049(2) 0.127(3) 0.001(2) 0.045(2) 0.0148(18)
C34 0.107(3) 0.080(2) 0.0422(17) -0.0299(16) 0.0289(17) -0.049(2)
C35 0.0608(18) 0.0446(16) 0.0358(15) -0.0046(12) 0.0123(13) -0.0184(14)
C36 0.0397(15) 0.0363(15) 0.0531(17) 0.0009(12) 0.0121(13) -0.0008(12)
C37 0.0455(16) 0.0454(17) 0.076(2) -0.0004(15) 0.0065(15) 0.0170(14)
C38 0.0567(18) 0.0618(19) 0.0439(16) 0.0102(14) 0.0040(14) -0.0060(15)
C39 0.0508(17) 0.0515(17) 0.0597(19) -0.0142(14) -0.0101(14) 0.0034(14)

loop_
_atom_type_symbol
_atom_type_description
_atom_type_scat_dispersion_real
_atom_type_scat_dispersion_imag
_atom_type_scat_source
C C 0.0033 0.0016 'International Tables Vol C Tables 4.2.6.8 and 6.1.1.4'
H H 0.0000 0.0000 'International Tables Vol C Tables 4.2.6.8 and 6.1.1.4'
N N 0.0061 0.0033 'International Tables Vol C Tables 4.2.6.8 and 6.1.1.4'
Si Si 0.0817 0.0704 'International Tables Vol C Tables 4.2.6.8 and 6.1.1.4'
Y Y -2.7962 3.5667 'International Tables Vol C Tables 4.2.6.8 and 6.1.1.4'

loop_
_geom_angle_atom_site_label_1
_geom_angle_atom_site_label_2
_geom_angle_atom_site_label_3
_geom_angle
C36 Y1 C32 111.21(9)
C36 Y1 C28 113.39(9)
C32 Y1 C28 112.17(10)
C36 Y1 C1 99.04(7)
C32 Y1 C1 104.99(8)
C28 Y1 C1 115.09(7)
C28 Si1 C30 110.57(13)
C28 Si1 C29 113.38(13)
C30 Si1 C29 108.47(13)
C28 Si1 C31 110.01(11)
C30 Si1 C31 108.41(12)
C29 Si1 C31 105.79(13)
C32 Si2 C35 113.27(12)
C32 Si2 C34 114.51(14)
C35 Si2 C34 108.20(12)
C32 Si2 C33 109.98(14)
C35 Si2 C33 105.73(14)
C34 Si2 C33 104.43(16)
C36 Si3 C38 112.98(12)
C36 Si3 C39 109.87(12)
C38 Si3 C39 107.69(13)
C36 Si3 C37 113.31(12)
C38 Si3 C37 106.02(13)
C39 Si3 C37 106.61(13)
C1 N1 C2 111.80(16)
C1 N1 C4 122.49(16)
C2 N1 C4 125.42(17)
C1 N2 C3 112.03(17)
C1 N2 C16 124.31(17)
C3 N2 C16 123.62(17)
N2 C1 N1 102.65(16)
N2 C1 Y1 129.83(13)
N1 C1 Y1 126.72(13)
C3 C2 N1 106.99(18)
C3 C2 H2 126.5
N1 C2 H2 126.5
C2 C3 N2 106.52(18)
C2 C3 H3 126.7
N2 C3 H3 126.7
C9 C4 C5 123.26(19)
C9 C4 N1 119.03(18)
C5 C4 N1 117.71(18)
C6 C5 C4 117.2(2)
C6 C5 C10 120.6(2)
C4 C5 C10 122.23(19)
C7 C6 C5 121.2(2)
C7 C6 H6 119.4
C5 C6 H6 119.4
C6 C7 C8 120.5(2)
C6 C7 H7 119.7
C8 C7 H7 119.7
C7 C8 C9 121.1(2)
C7 C8 H8 119.4
C9 C8 H8 119.4
C4 C9 C8 116.68(19)
C4 C9 C13 122.42(19)
C8 C9 C13 120.81(19)
C11 C10 C12 106.8(3)
C11 C10 C5 114.6(2)
C12 C10 C5 111.0(2)
C11 C10 H10 108.1
C12 C10 H10 108.1
C5 C10 H10 108.1
C10 C11 H11A 109.5
C10 C11 H11B 109.5
H11A C11 H11B 109.5
C10 C11 H11C 109.5
H11A C11 H11C 109.5
H11B C11 H11C 109.5
C10 C12 H12A 109.5
C10 C12 H12B 109.5
H12A C12 H12B 109.5
C10 C12 H12C 109.5
H12A C12 H12C 109.5
H12B C12 H12C 109.5
C9 C13 C14 110.08(18)
C9 C13 C15 113.36(19)
C14 C13 C15 108.98(19)
C9 C13 H13 108.1
C14 C13 H13 108.1
C15 C13 H13 108.1
C13 C14 H14A 109.5
C13 C14 H14B 109.5
H14A C14 H14B 109.5
C13 C14 H14C 109.5
H14A C14 H14C 109.5
H14B C14 H14C 109.5
C13 C15 H15A 109.5
C13 C15 H15B 109.5
H15A C15 H15B 109.5
C13 C15 H15C 109.5
H15A C15 H15C 109.5
H15B C15 H15C 109.5
C21 C16 C17 123.6(2)
C21 C16 N2 118.34(19)
C17 C16 N2 118.02(18)
C18 C17 C16 116.6(2)
C18 C17 C22 120.9(2)
C16 C17 C22 122.5(2)
C19 C18 C17 121.4(2)
C19 C18 H18 119.3
C17 C18 H18 119.3
C18 C19 C20 120.6(2)
C18 C19 H19 119.7
C20 C19 H19 119.7
C19 C20 C21 121.1(2)
C19 C20 H20 119.5
C21 C20 H20 119.5
C16 C21 C20 116.7(2)
C16 C21 C25 122.4(2)
C20 C21 C25 120.9(2)
C24 C22 C23 109.1(2)
C24 C22 C17 111.9(2)
C23 C22 C17 111.1(2)
C24 C22 H22 108.2
C23 C22 H22 108.2
C17 C22 H22 108.2
C22 C23 H23A 109.5
C22 C23 H23B 109.5
H23A C23 H23B 109.5
C22 C23 H23C 109.5
H23A C23 H23C 109.5
H23B C23 H23C 109.5
C22 C24 H24A 109.5
C22 C24 H24B 109.5
H24A C24 H24B 109.5
C22 C24 H24C 109.5
H24A C24 H24C 109.5
H24B C24 H24C 109.5
C21 C25 C26 112.7(2)
C21 C25 C27 110.3(2)
C26 C25 C27 110.6(2)
C21 C25 H25 107.7
C26 C25 H25 107.7
C27 C25 H25 107.7
C25 C26 H26A 109.5
C25 C26 H26B 109.5
H26A C26 H26B 109.5
C25 C26 H26C 109.5
H26A C26 H26C 109.5
H26B C26 H26C 109.5
C25 C27 H27A 109.5
C25 C27 H27B 109.5
H27A C27 H27B 109.5
C25 C27 H27C 109.5
H27A C27 H27C 109.5
H27B C27 H27C 109.5
Si1 C28 Y1 122.11(12)
Si1 C28 H28A 106.8
Y1 C28 H28A 106.8
Si1 C28 H28B 106.8
Y1 C28 H28B 106.8
H28A C28 H28B 106.6
Si1 C29 H29A 109.5
Si1 C29 H29B 109.5
H29A C29 H29B 109.5
Si1 C29 H29C 109.5
H29A C29 H29C 109.5
H29B C29 H29C 109.5
Si1 C30 H30A 109.5
Si1 C30 H30B 109.5
H30A C30 H30B 109.5
Si1 C30 H30C 109.5
H30A C30 H30C 109.5
H30B C30 H30C 109.5
Si1 C31 H31A 109.5
Si1 C31 H31B 109.5
H31A C31 H31B 109.5
Si1 C31 H31C 109.5
H31A C31 H31C 109.5
H31B C31 H31C 109.5
Si2 C32 Y1 137.77(15)
Si2 C32 H32A 102.7
Y1 C32 H32A 102.7
Si2 C32 H32B 102.7
Y1 C32 H32B 102.7
H32A C32 H32B 105.0
Si2 C33 H33A 109.5
Si2 C33 H33B 109.5
H33A C33 H33B 109.5
Si2 C33 H33C 109.5
H33A C33 H33C 109.5
H33B C33 H33C 109.5
Si2 C34 H34A 109.5
Si2 C34 H34B 109.5
H34A C34 H34B 109.5
Si2 C34 H34C 109.5
H34A C34 H34C 109.5
H34B C34 H34C 109.5
Si2 C35 H35A 109.5
Si2 C35 H35B 109.5
H35A C35 H35B 109.5
Si2 C35 H35C 109.5
H35A C35 H35C 109.5
H35B C35 H35C 109.5
Si3 C36 Y1 134.96(12)
Si3 C36 H36A 103.4
Y1 C36 H36A 103.4
Si3 C36 H36B 103.4
Y1 C36 H36B 103.4
H36A C36 H36B 105.3
Si3 C37 H37A 109.5
Si3 C37 H37B 109.5
H37A C37 H37B 109.5
Si3 C37 H37C 109.5
H37A C37 H37C 109.5
H37B C37 H37C 109.5
Si3 C38 H38A 109.5
Si3 C38 H38B 109.5
H38A C38 H38B 109.5
Si3 C38 H38C 109.5
H38A C38 H38C 109.5
H38B C38 H38C 109.5
Si3 C39 H39A 109.5
Si3 C39 H39B 109.5
H39A C39 H39B 109.5
Si3 C39 H39C 109.5
H39A C39 H39C 109.5
H39B C39 H39C 109.5

loop_
_geom_bond_atom_site_label_1
_geom_bond_atom_site_label_2
_geom_bond_distance
Y1 C36 2.345(2)
Y1 C32 2.355(2)
Y1 C28 2.363(2)
Y1 C1 2.555(2)
Si1 C28 1.836(3)
Si1 C30 1.857(3)
Si1 C29 1.869(3)
Si1 C31 1.874(2)
Si2 C32 1.791(3)
Si2 C35 1.862(2)
Si2 C34 1.869(3)
Si2 C33 1.908(3)
Si3 C36 1.833(2)
Si3 C38 1.865(3)
Si3 C39 1.873(3)
Si3 C37 1.873(2)
N1 C1 1.369(2)
N1 C2 1.379(2)
N1 C4 1.451(2)
N2 C1 1.363(2)
N2 C3 1.384(2)
N2 C16 1.452(2)
C2 C3 1.337(3)
C2 H2 0.9500
C3 H3 0.9500
C4 C9 1.394(3)
C4 C5 1.399(3)
C5 C6 1.385(3)
C5 C10 1.527(3)
C6 C7 1.372(3)
C6 H6 0.9500
C7 C8 1.379(3)
C7 H7 0.9500
C8 C9 1.396(3)
C8 H8 0.9500
C9 C13 1.520(3)
C10 C11 1.482(4)
C10 C12 1.497(4)
C10 H10 1.0000
C11 H11A 0.9800
C11 H11B 0.9800
C11 H11C 0.9800
C12 H12A 0.9800
C12 H12B 0.9800
C12 H12C 0.9800
C13 C14 1.537(3)
C13 C15 1.537(3)
C13 H13 1.0000
C14 H14A 0.9800
C14 H14B 0.9800
C14 H14C 0.9800
C15 H15A 0.9800
C15 H15B 0.9800
C15 H15C 0.9800
C16 C21 1.390(3)
C16 C17 1.398(3)
C17 C18 1.392(3)
C17 C22 1.521(3)
C18 C19 1.367(3)
C18 H18 0.9500
C19 C20 1.377(3)
C19 H19 0.9500
C20 C21 1.397(3)
C20 H20 0.9500
C21 C25 1.518(3)
C22 C24 1.510(4)
C22 C23 1.511(3)
C22 H22 1.0000
C23 H23A 0.9800
C23 H23B 0.9800
C23 H23C 0.9800
C24 H24A 0.9800
C24 H24B 0.9800
C24 H24C 0.9800
C25 C26 1.521(3)
C25 C27 1.535(3)
C25 H25 1.0000
C26 H26A 0.9800
C26 H26B 0.9800
C26 H26C 0.9800
C27 H27A 0.9800
C27 H27B 0.9800
C27 H27C 0.9800
C28 H28A 0.9900
C28 H28B 0.9900
C29 H29A 0.9800
C29 H29B 0.9800
C29 H29C 0.9800
C30 H30A 0.9800
C30 H30B 0.9800
C30 H30C 0.9800
C31 H31A 0.9800
C31 H31B 0.9800
C31 H31C 0.9800
C32 H32A 0.9900
C32 H32B 0.9900
C33 H33A 0.9800
C33 H33B 0.9800
C33 H33C 0.9800
C34 H34A 0.9800
C34 H34B 0.9800
C34 H34C 0.9800
C35 H35A 0.9800
C35 H35B 0.9800
C35 H35C 0.9800
C36 H36A 0.9900
C36 H36B 0.9900
C37 H37A 0.9800
C37 H37B 0.9800
C37 H37C 0.9800
C38 H38A 0.9800
C38 H38B 0.9800
C38 H38C 0.9800
C39 H39A 0.9800
C39 H39B 0.9800
C39 H39C 0.9800

loop_
_geom_torsion_atom_site_label_1
_geom_torsion_atom_site_label_2
_geom_torsion_atom_site_label_3
_geom_torsion_atom_site_label_4
_geom_torsion
C3 N2 C1 N1 0.2(2)
C16 N2 C1 N1 178.04(17)
C3 N2 C1 Y1 170.37(14)
C16 N2 C1 Y1 -11.8(3)
C2 N1 C1 N2 -0.3(2)
C4 N1 C1 N2 -174.57(17)
C2 N1 C1 Y1 -170.92(14)
C4 N1 C1 Y1 14.8(3)
C36 Y1 C1 N2 -99.61(18)
C32 Y1 C1 N2 15.34(19)
C28 Y1 C1 N2 139.17(17)
C36 Y1 C1 N1 68.39(17)
C32 Y1 C1 N1 -176.66(16)
C28 Y1 C1 N1 -52.83(18)
C1 N1 C2 C3 0.4(2)
C4 N1 C2 C3 174.39(19)
N1 C2 C3 N2 -0.2(2)
C1 N2 C3 C2 0.0(2)
C16 N2 C3 C2 -177.84(19)
C1 N1 C4 C9 -102.1(2)
C2 N1 C4 C9 84.5(3)
C1 N1 C4 C5 77.6(2)
C2 N1 C4 C5 -95.8(2)
C9 C4 C5 C6 3.1(3)
N1 C4 C5 C6 -176.52(18)
C9 C4 C5 C10 -174.7(2)
N1 C4 C5 C10 5.6(3)
C4 C5 C6 C7 -1.1(3)
C10 C5 C6 C7 176.8(2)
C5 C6 C7 C8 -1.2(4)
C6 C7 C8 C9 1.7(4)
C5 C4 C9 C8 -2.7(3)
N1 C4 C9 C8 176.94(18)
C5 C4 C9 C13 173.9(2)
N1 C4 C9 C13 -6.5(3)
C7 C8 C9 C4 0.2(3)
C7 C8 C9 C13 -176.4(2)
C6 C5 C10 C11 45.7(3)
C4 C5 C10 C11 -136.5(3)
C6 C5 C10 C12 -75.4(3)
C4 C5 C10 C12 102.4(3)
C4 C9 C13 C14 -92.7(2)
C8 C9 C13 C14 83.8(3)
C4 C9 C13 C15 145.0(2)
C8 C9 C13 C15 -38.6(3)
C1 N2 C16 C21 95.2(2)
C3 N2 C16 C21 -87.2(2)
C1 N2 C16 C17 -85.4(2)
C3 N2 C16 C17 92.2(2)
C21 C16 C17 C18 -1.1(3)
N2 C16 C17 C18 179.45(18)
C21 C16 C17 C22 178.4(2)
N2 C16 C17 C22 -1.0(3)
C16 C17 C18 C19 -0.3(3)
C22 C17 C18 C19 -179.8(2)
C17 C18 C19 C20 0.9(4)
C18 C19 C20 C21 -0.3(4)
C17 C16 C21 C20 1.8(3)
N2 C16 C21 C20 -178.82(18)
C17 C16 C21 C25 -176.2(2)
N2 C16 C21 C25 3.2(3)
C19 C20 C21 C16 -1.0(3)
C19 C20 C21 C25 177.0(2)
C18 C17 C22 C24 -46.4(3)
C16 C17 C22 C24 134.0(3)
C18 C17 C22 C23 75.7(3)
C16 C17 C22 C23 -103.8(3)
C16 C21 C25 C26 -131.0(2)
C20 C21 C25 C26 51.1(3)
C16 C21 C25 C27 104.8(3)
C20 C21 C25 C27 -73.0(3)
C30 Si1 C28 Y1 -80.09(17)
C29 Si1 C28 Y1 157.84(14)
C31 Si1 C28 Y1 39.62(18)
C36 Y1 C28 Si1 40.26(17)
C32 Y1 C28 Si1 -86.73(16)
C1 Y1 C28 Si1 153.31(12)
C35 Si2 C32 Y1 71.7(2)
C34 Si2 C32 Y1 -163.59(19)
C33 Si2 C32 Y1 -46.4(3)
C36 Y1 C32 Si2 -106.4(2)
C28 Y1 C32 Si2 21.7(2)
C1 Y1 C32 Si2 147.4(2)
C38 Si3 C36 Y1 -30.8(2)
C39 Si3 C36 Y1 89.4(2)
C37 Si3 C36 Y1 -151.43(17)
C32 Y1 C36 Si3 34.5(2)
C28 Y1 C36 Si3 -93.0(2)
C1 Y1 C36 Si3 144.55(18)
